data_4337825
loop_
_publ_author_name
'Patra, Sarat Chandra'
'Weyherm\"uller, Thomas'
'Ghosh, Prasanta'

_publ_section_title
;
 Ruthenium, Rhodium, Osmium, and Iridium Complexes of Osazones (Osazones =
 Bis-Arylhydrazones of Glyoxal): Radical versus Nonradical States.
;
_journal_issue 5
_journal_name_full 'Inorganic chemistry'
_journal_page_first 2427
_journal_page_last 2440
_journal_paper_doi 10.1021/ic4022432
_journal_volume 53
_journal_year 2014
_chemical_compound_source 'dichlormethane, hexane'
_chemical_formula_moiety 'C53 H48 Cl N6 O2 P2 Ru, Cl'
_chemical_formula_sum 'C53 H48 Cl2 N6 O2 P2 Ru'
_chemical_formula_weight 1034.88
_chemical_name_systematic
; 
 ? 
;
_space_group_IT_number 61
_symmetry_cell_setting orthorhombic
_symmetry_Int_Tables_number 61
_symmetry_space_group_name_Hall '-P 2ac 2ab'
_symmetry_space_group_name_H-M 'P b c a'
_atom_sites_solution_hydrogens geom
_atom_sites_solution_primary direct
_atom_sites_solution_secondary difmap
_audit_block_code WGT-PG-502-34
_audit_creation_date 2011-10-19
_audit_creation_method SHELXL-97
_cell_angle_alpha 90.00
_cell_angle_beta 90.00
_cell_angle_gamma 90.00
_cell_formula_units_Z 8
_cell_length_a 18.0489(12)
_cell_length_b 22.812(2)
_cell_length_c 24.131(3)
_cell_measurement_reflns_used 218114
_cell_measurement_temperature 100(2)
_cell_measurement_theta_max 33.0998
_cell_measurement_theta_min 2.6817
_cell_volume 9935.5(16)
_computing_cell_refinement 'DENZO (Bruker AXS, 2006)'
_computing_data_collection 'DATCOL (Bruker AXS, 2006)'
_computing_data_reduction 'DENZO (Bruker AXS, 2006)'
_computing_structure_refinement 'SHELXL-97 (Sheldrick, 1997)'
_computing_structure_solution 'SHELXS-97 (Sheldrick, 1990)'
_diffrn_ambient_temperature 100(2)
_diffrn_detector_area_resol_mean 18.02
_diffrn_measured_fraction_theta_full 0.998
_diffrn_measured_fraction_theta_max 0.998
_diffrn_measurement_device_type 'Bruker AXS Enraf-Nonius KappaCCD'
_diffrn_measurement_method 'CCD \f- and \w-scans'
_diffrn_radiation_monochromator graphite
_diffrn_radiation_source '0.2 x 2mm^2^ focus rotating anode'
_diffrn_radiation_type MoK\a
_diffrn_radiation_wavelength 0.71073
_diffrn_reflns_av_R_equivalents 0.0684
_diffrn_reflns_av_sigmaI/netI 0.0355
_diffrn_reflns_limit_h_max 27
_diffrn_reflns_limit_h_min -27
_diffrn_reflns_limit_k_max 35
_diffrn_reflns_limit_k_min -35
_diffrn_reflns_limit_l_max 37
_diffrn_reflns_limit_l_min -37
_diffrn_reflns_number 198352
_diffrn_reflns_theta_full 33.07
_diffrn_reflns_theta_max 33.07
_diffrn_reflns_theta_min 2.91
_exptl_absorpt_coefficient_mu 0.534
_exptl_absorpt_correction_T_max 0.95586
_exptl_absorpt_correction_T_min 0.92351
_exptl_absorpt_correction_type gaussian
_exptl_absorpt_process_details 'SADABS (Bruker AXS, 2008)'
_exptl_crystal_colour red
_exptl_crystal_density_diffrn 1.384
_exptl_crystal_density_method 'not measured'
_exptl_crystal_description prism
_exptl_crystal_F_000 4256
_exptl_crystal_size_max 0.21
_exptl_crystal_size_mid 0.13
_exptl_crystal_size_min 0.12
_refine_diff_density_max 0.636
_refine_diff_density_min -1.760
_refine_diff_density_rms 0.086
_refine_ls_extinction_method none
_refine_ls_goodness_of_fit_ref 1.070
_refine_ls_hydrogen_treatment constr
_refine_ls_matrix_type full
_refine_ls_number_parameters 596
_refine_ls_number_reflns 18796
_refine_ls_number_restraints 0
_refine_ls_restrained_S_all 1.070
_refine_ls_R_factor_all 0.0623
_refine_ls_R_factor_gt 0.0385
_refine_ls_shift/su_max 0.003
_refine_ls_shift/su_mean 0.000
_refine_ls_structure_factor_coef Fsqd
_refine_ls_weighting_details 'calc w=1/[\s^2^(Fo^2^)+(0.0342P)^2^+8.5923P] where P=(Fo^2^+2Fc^2^)/3'
_refine_ls_weighting_scheme calc
_refine_ls_wR_factor_gt 0.0818
_refine_ls_wR_factor_ref 0.0935
_reflns_number_gt 14250
_reflns_number_total 18796
_reflns_threshold_expression >2sigma(I)
_cod_data_source_file ic4022432_si_002.cif
_cod_data_source_block '[9]Cl'
_cod_depositor_comments
;
The following automatic conversions were performed:

'_symmetry_cell_setting' value 'ORTHORHOMBIC' changed to
'orthorhombic' according to
/usr/data/users/saulius/crontab/automatic-downloads/current/ACS/lib/dictionaries/cif_core.dic
dictionary named 'cif_core.dic' version 2.4.2 from 2011-04-26.

Automatic conversion script
Id: cif_fix_values 2281 2013-09-26 08:29:07Z andrius 
;
_cod_original_sg_symbol_Hall '-p 2ac 2ab'
_cod_database_code 4337825

loop_
_symmetry_equiv_pos_as_xyz
'x, y, z'
'-x+1/2, -y, z+1/2'
'-x, y+1/2, -z+1/2'
'x+1/2, -y+1/2, -z'
'-x, -y, -z'
'x-1/2, y, -z-1/2'
'x, -y-1/2, z-1/2'
'-x-1/2, y-1/2, z'

loop_
_atom_site_label
_atom_site_type_symbol
_atom_site_fract_x
_atom_site_fract_y
_atom_site_fract_z
_atom_site_U_iso_or_equiv
_atom_site_adp_type
_atom_site_occupancy
_atom_site_symmetry_multiplicity
_atom_site_calc_flag
_atom_site_refinement_flags
Ru1 Ru 0.516471(7) 0.179367(5) 0.201068(5) 0.01354(3) Uani 1 1 d .
Cl1 Cl 0.38504(2) 0.192837(18) 0.218555(18) 0.02026(8) Uani 1 1 d .
Cl2 Cl 0.81789(3) 0.18643(2) 0.10027(2) 0.02741(9) Uani 1 1 d .
O1 O 0.54776(7) 0.21181(5) 0.11697(5) 0.0173(2) Uani 1 1 d .
C2 C 0.61663(9) 0.20579(7) 0.11039(7) 0.0168(3) Uani 1 1 d .
N3 N 0.65996(8) 0.18110(6) 0.15046(6) 0.0166(2) Uani 1 1 d .
H3 H 0.7081 0.1765 0.1467 0.020 Uiso 1 1 calc R
N4 N 0.62243(8) 0.16403(6) 0.19699(6) 0.0148(2) Uani 1 1 d .
C5 C 0.65575(9) 0.13616(7) 0.23761(7) 0.0172(3) Uani 1 1 d .
C6 C 0.60608(10) 0.12395(7) 0.28234(7) 0.0189(3) Uani 1 1 d .
H6 H 0.6223 0.1051 0.3153 0.023 Uiso 1 1 calc R
N7 N 0.53611(8) 0.14034(6) 0.27535(6) 0.0165(3) Uani 1 1 d .
N8 N 0.48487(8) 0.13092(6) 0.31719(6) 0.0195(3) Uani 1 1 d .
H8 H 0.4480 0.1558 0.3210 0.023 Uiso 1 1 calc R
C9 C 0.48964(10) 0.08281(7) 0.35404(7) 0.0206(3) Uani 1 1 d .
O10 O 0.54157(8) 0.04893(6) 0.35378(6) 0.0248(3) Uani 1 1 d .
N11 N 0.43028(9) 0.08008(7) 0.38854(7) 0.0236(3) Uani 1 1 d .
H11 H 0.3979 0.1088 0.3867 0.028 Uiso 1 1 calc R
C12 C 0.41626(11) 0.03459(8) 0.42734(8) 0.0238(3) Uani 1 1 d .
C13 C 0.45211(13) -0.01953(9) 0.42653(9) 0.0303(4) Uani 1 1 d .
H13 H 0.4899 -0.0272 0.4001 0.036 Uiso 1 1 calc R
C14 C 0.43183(14) -0.06227(9) 0.46493(9) 0.0348(5) Uani 1 1 d .
H14 H 0.4565 -0.0991 0.4646 0.042 Uiso 1 1 calc R
C15 C 0.37673(13) -0.05232(10) 0.50348(9) 0.0350(5) Uani 1 1 d .
H15 H 0.3630 -0.0821 0.5290 0.042 Uiso 1 1 calc R
C16 C 0.34178(13) 0.00173(11) 0.50447(8) 0.0340(5) Uani 1 1 d .
H16 H 0.3039 0.0090 0.5309 0.041 Uiso 1 1 calc R
C17 C 0.36172(11) 0.04544(9) 0.46711(8) 0.0269(4) Uani 1 1 d .
H17 H 0.3382 0.0827 0.4686 0.032 Uiso 1 1 calc R
N18 N 0.65485(8) 0.22031(6) 0.06474(6) 0.0199(3) Uani 1 1 d .
H18 H 0.7024 0.2119 0.0657 0.024 Uiso 1 1 calc R
C19 C 0.63011(11) 0.24719(7) 0.01520(7) 0.0218(3) Uani 1 1 d .
C20 C 0.68061(12) 0.24683(9) -0.02851(8) 0.0294(4) Uani 1 1 d .
H20 H 0.7277 0.2288 -0.0241 0.035 Uiso 1 1 calc R
C21 C 0.66198(14) 0.27298(11) -0.07861(9) 0.0377(5) Uani 1 1 d .
H21 H 0.6964 0.2729 -0.1084 0.045 Uiso 1 1 calc R
C22 C 0.59357(15) 0.29906(10) -0.08513(9) 0.0375(5) Uani 1 1 d .
H22 H 0.5809 0.3170 -0.1194 0.045 Uiso 1 1 calc R
C23 C 0.54333(13) 0.29904(9) -0.04156(9) 0.0333(4) Uani 1 1 d .
H23 H 0.4961 0.3168 -0.0463 0.040 Uiso 1 1 calc R
C24 C 0.56118(12) 0.27339(8) 0.00906(8) 0.0258(4) Uani 1 1 d .
H24 H 0.5268 0.2738 0.0389 0.031 Uiso 1 1 calc R
C25 C 0.73517(10) 0.11802(8) 0.23648(8) 0.0240(4) Uani 1 1 d .
H25A H 0.7420 0.0869 0.2089 0.036 Uiso 1 1 calc R
H25B H 0.7496 0.1035 0.2731 0.036 Uiso 1 1 calc R
H25C H 0.7661 0.1518 0.2266 0.036 Uiso 1 1 calc R
P30 P 0.53122(2) 0.279084(17) 0.228723(18) 0.01523(8) Uani 1 1 d .
C31 C 0.52498(10) 0.30221(7) 0.30095(7) 0.0190(3) Uani 1 1 d .
C32 C 0.46581(10) 0.28148(8) 0.33303(7) 0.0210(3) Uani 1 1 d .
H32 H 0.4320 0.2539 0.3179 0.025 Uiso 1 1 calc R
C33 C 0.45650(11) 0.30136(8) 0.38716(8) 0.0253(4) Uani 1 1 d .
H33 H 0.4163 0.2873 0.4088 0.030 Uiso 1 1 calc R
C34 C 0.50578(12) 0.34169(9) 0.40971(8) 0.0300(4) Uani 1 1 d .
H34 H 0.4996 0.3548 0.4468 0.036 Uiso 1 1 calc R
C35 C 0.56395(12) 0.36275(9) 0.37799(8) 0.0301(4) Uani 1 1 d .
H35 H 0.5973 0.3906 0.3933 0.036 Uiso 1 1 calc R
C36 C 0.57376(11) 0.34336(8) 0.32379(8) 0.0247(4) Uani 1 1 d .
H36 H 0.6137 0.3581 0.3022 0.030 Uiso 1 1 calc R
C41 C 0.46570(9) 0.32823(7) 0.19402(7) 0.0183(3) Uani 1 1 d .
C42 C 0.43694(11) 0.31397(8) 0.14216(8) 0.0248(4) Uani 1 1 d .
H42 H 0.4478 0.2769 0.1262 0.030 Uiso 1 1 calc R
C43 C 0.39245(12) 0.35340(10) 0.11341(9) 0.0322(4) Uani 1 1 d .
H43 H 0.3737 0.3434 0.0779 0.039 Uiso 1 1 calc R
C44 C 0.37557(12) 0.40751(9) 0.13695(9) 0.0331(4) Uani 1 1 d .
H44 H 0.3458 0.4348 0.1172 0.040 Uiso 1 1 calc R
C45 C 0.40209(12) 0.42157(8) 0.18906(10) 0.0319(4) Uani 1 1 d .
H45 H 0.3896 0.4581 0.2054 0.038 Uiso 1 1 calc R
C46 C 0.44711(11) 0.38220(8) 0.21760(8) 0.0246(4) Uani 1 1 d .
H46 H 0.4653 0.3921 0.2533 0.029 Uiso 1 1 calc R
C51 C 0.62172(9) 0.30561(7) 0.20557(7) 0.0176(3) Uani 1 1 d .
C52 C 0.68558(10) 0.28781(7) 0.23410(8) 0.0222(3) Uani 1 1 d .
H52 H 0.6809 0.2667 0.2679 0.027 Uiso 1 1 calc R
C53 C 0.75562(10) 0.30072(8) 0.21350(9) 0.0274(4) Uani 1 1 d .
H53 H 0.7986 0.2888 0.2333 0.033 Uiso 1 1 calc R
C54 C 0.76257(11) 0.33111(8) 0.16391(9) 0.0295(4) Uani 1 1 d .
H54 H 0.8104 0.3393 0.1494 0.035 Uiso 1 1 calc R
C55 C 0.69986(11) 0.34958(8) 0.13550(8) 0.0264(4) Uani 1 1 d .
H55 H 0.7049 0.3707 0.1018 0.032 Uiso 1 1 calc R
C56 C 0.62941(10) 0.33720(7) 0.15630(8) 0.0207(3) Uani 1 1 d .
H56 H 0.5867 0.3503 0.1369 0.025 Uiso 1 1 calc R
P60 P 0.48210(2) 0.090526(17) 0.155797(18) 0.01574(8) Uani 1 1 d .
C61 C 0.41939(10) 0.03967(7) 0.19086(7) 0.0197(3) Uani 1 1 d .
C62 C 0.43829(11) 0.01833(7) 0.24330(8) 0.0243(4) Uani 1 1 d .
H62 H 0.4833 0.0306 0.2601 0.029 Uiso 1 1 calc R
C63 C 0.39199(12) -0.02073(8) 0.27137(9) 0.0288(4) Uani 1 1 d .
H63 H 0.4056 -0.0350 0.3070 0.035 Uiso 1 1 calc R
C64 C 0.32613(12) -0.03864(8) 0.24708(10) 0.0309(4) Uani 1 1 d .
H64 H 0.2946 -0.0654 0.2659 0.037 Uiso 1 1 calc R
C65 C 0.30638(11) -0.01740(9) 0.19544(10) 0.0303(4) Uani 1 1 d .
H65 H 0.2611 -0.0296 0.1790 0.036 Uiso 1 1 calc R
C66 C 0.35244(10) 0.02179(8) 0.16722(8) 0.0243(4) Uani 1 1 d .
H66 H 0.3382 0.0363 0.1319 0.029 Uiso 1 1 calc R
C71 C 0.56432(9) 0.04757(7) 0.13794(7) 0.0196(3) Uani 1 1 d .
C72 C 0.58930(11) 0.00020(8) 0.16929(9) 0.0270(4) Uani 1 1 d .
H72 H 0.5587 -0.0155 0.1977 0.032 Uiso 1 1 calc R
C73 C 0.65867(12) -0.02420(9) 0.15929(10) 0.0343(5) Uani 1 1 d .
H73 H 0.6749 -0.0566 0.1808 0.041 Uiso 1 1 calc R
C74 C 0.70432(11) -0.00181(9) 0.11841(10) 0.0352(5) Uani 1 1 d .
H74 H 0.7522 -0.0180 0.1125 0.042 Uiso 1 1 calc R
C75 C 0.67944(11) 0.04456(9) 0.08601(10) 0.0309(4) Uani 1 1 d .
H75 H 0.7100 0.0597 0.0574 0.037 Uiso 1 1 calc R
C76 C 0.60983(10) 0.06877(8) 0.09542(8) 0.0237(4) Uani 1 1 d .
H76 H 0.5930 0.1001 0.0727 0.028 Uiso 1 1 calc R
C81 C 0.43678(9) 0.10130(7) 0.08896(7) 0.0187(3) Uani 1 1 d .
C82 C 0.39451(11) 0.15128(8) 0.07917(8) 0.0256(4) Uani 1 1 d .
H82 H 0.3930 0.1818 0.1059 0.031 Uiso 1 1 calc R
C83 C 0.35430(12) 0.15656(10) 0.02995(9) 0.0332(4) Uani 1 1 d .
H83 H 0.3254 0.1907 0.0234 0.040 Uiso 1 1 calc R
C84 C 0.35635(12) 0.11237(10) -0.00934(9) 0.0332(4) Uani 1 1 d .
H84 H 0.3285 0.1160 -0.0426 0.040 Uiso 1 1 calc R
C85 C 0.39902(12) 0.06293(10) -0.00017(8) 0.0317(4) Uani 1 1 d .
H85 H 0.4009 0.0329 -0.0274 0.038 Uiso 1 1 calc R
C86 C 0.43916(11) 0.05707(8) 0.04863(8) 0.0255(4) Uani 1 1 d .
H86 H 0.4683 0.0230 0.0547 0.031 Uiso 1 1 calc R

loop_
_atom_site_aniso_label
_atom_site_aniso_U_11
_atom_site_aniso_U_22
_atom_site_aniso_U_33
_atom_site_aniso_U_23
_atom_site_aniso_U_13
_atom_site_aniso_U_12
Ru1 0.01487(6) 0.00924(5) 0.01650(5) -0.00052(4) -0.00144(4) -0.00055(4)
Cl1 0.01663(17) 0.01808(17) 0.02606(19) -0.00261(14) 0.00162(15) -0.00117(14)
Cl2 0.01970(19) 0.0259(2) 0.0366(2) -0.00037(18) 0.00138(17) 0.00126(16)
O1 0.0180(5) 0.0141(5) 0.0197(5) 0.0002(4) -0.0024(4) 0.0011(4)
C2 0.0206(7) 0.0118(6) 0.0180(7) -0.0012(5) -0.0018(6) -0.0009(6)
N3 0.0153(6) 0.0163(6) 0.0184(6) 0.0015(5) -0.0011(5) 0.0001(5)
N4 0.0157(6) 0.0104(5) 0.0183(6) -0.0013(4) -0.0012(5) -0.0009(4)
C5 0.0178(7) 0.0129(6) 0.0210(7) 0.0008(5) -0.0037(6) -0.0019(6)
C6 0.0224(8) 0.0146(7) 0.0198(7) 0.0020(6) -0.0034(6) -0.0009(6)
N7 0.0204(6) 0.0111(5) 0.0179(6) -0.0005(5) 0.0009(5) -0.0024(5)
N8 0.0225(7) 0.0144(6) 0.0217(6) 0.0031(5) 0.0041(6) 0.0013(5)
C9 0.0265(8) 0.0145(7) 0.0209(7) 0.0013(6) -0.0003(6) -0.0035(6)
O10 0.0279(7) 0.0175(6) 0.0289(7) 0.0058(5) 0.0038(5) 0.0024(5)
N11 0.0262(8) 0.0178(6) 0.0268(7) 0.0041(6) 0.0048(6) 0.0006(6)
C12 0.0251(9) 0.0237(8) 0.0225(8) 0.0034(6) -0.0017(7) -0.0069(7)
C13 0.0383(11) 0.0229(9) 0.0297(10) 0.0067(7) 0.0050(8) -0.0022(8)
C14 0.0474(13) 0.0235(9) 0.0336(10) 0.0083(8) -0.0009(9) -0.0053(9)
C15 0.0421(12) 0.0368(11) 0.0261(9) 0.0128(8) -0.0028(9) -0.0114(9)
C16 0.0338(11) 0.0446(12) 0.0235(9) 0.0083(8) 0.0015(8) -0.0060(9)
C17 0.0258(9) 0.0313(9) 0.0236(9) 0.0046(7) -0.0004(7) -0.0033(8)
N18 0.0199(7) 0.0207(7) 0.0191(6) 0.0026(5) -0.0008(5) -0.0002(5)
C19 0.0298(9) 0.0168(7) 0.0187(7) 0.0009(6) -0.0044(7) -0.0045(7)
C20 0.0299(10) 0.0351(10) 0.0232(9) 0.0050(7) -0.0018(7) -0.0064(8)
C21 0.0461(13) 0.0442(12) 0.0229(9) 0.0069(9) -0.0011(9) -0.0127(10)
C22 0.0543(14) 0.0337(11) 0.0246(9) 0.0094(8) -0.0116(9) -0.0098(10)
C23 0.0435(12) 0.0270(9) 0.0293(10) 0.0026(8) -0.0128(9) 0.0024(9)
C24 0.0347(10) 0.0206(8) 0.0219(8) 0.0005(6) -0.0042(7) 0.0035(7)
C25 0.0187(8) 0.0233(8) 0.0300(9) 0.0038(7) -0.0050(7) 0.0009(7)
P30 0.01692(18) 0.01011(16) 0.01867(18) -0.00034(13) -0.00110(15) -0.00046(14)
C31 0.0233(8) 0.0135(6) 0.0200(7) -0.0016(6) -0.0016(6) 0.0011(6)
C32 0.0236(8) 0.0168(7) 0.0227(8) -0.0013(6) -0.0020(6) -0.0007(6)
C33 0.0281(9) 0.0245(8) 0.0234(8) -0.0024(7) 0.0012(7) -0.0006(7)
C34 0.0349(11) 0.0308(10) 0.0244(9) -0.0081(7) -0.0008(8) -0.0006(8)
C35 0.0345(10) 0.0265(9) 0.0292(9) -0.0098(7) -0.0034(8) -0.0069(8)
C36 0.0274(9) 0.0194(8) 0.0273(9) -0.0033(7) -0.0011(7) -0.0058(7)
C41 0.0175(7) 0.0143(7) 0.0231(8) 0.0009(6) 0.0000(6) 0.0009(5)
C42 0.0267(9) 0.0223(8) 0.0253(8) -0.0012(7) -0.0028(7) 0.0071(7)
C43 0.0344(11) 0.0337(10) 0.0286(10) 0.0023(8) -0.0060(8) 0.0139(9)
C44 0.0340(11) 0.0291(10) 0.0361(11) 0.0083(8) -0.0021(9) 0.0130(8)
C45 0.0355(11) 0.0166(8) 0.0437(12) 0.0001(8) -0.0030(9) 0.0094(8)
C46 0.0261(9) 0.0162(7) 0.0314(9) -0.0019(7) -0.0035(7) 0.0033(7)
C51 0.0181(7) 0.0095(6) 0.0250(8) -0.0025(5) 0.0015(6) -0.0013(5)
C52 0.0210(8) 0.0126(7) 0.0330(9) -0.0016(6) -0.0039(7) -0.0014(6)
C53 0.0177(8) 0.0161(7) 0.0484(12) -0.0055(7) -0.0016(8) -0.0001(6)
C54 0.0227(9) 0.0193(8) 0.0465(12) -0.0081(8) 0.0096(8) -0.0034(7)
C55 0.0295(9) 0.0185(8) 0.0313(9) -0.0020(7) 0.0092(8) -0.0037(7)
C56 0.0232(8) 0.0134(6) 0.0255(8) -0.0009(6) 0.0029(7) 0.0000(6)
P60 0.01645(18) 0.01074(16) 0.02003(18) -0.00198(13) -0.00194(15) -0.00044(14)
C61 0.0202(8) 0.0127(6) 0.0261(8) -0.0031(6) 0.0010(6) -0.0023(6)
C62 0.0307(9) 0.0145(7) 0.0278(9) -0.0018(6) 0.0001(7) -0.0035(7)
C63 0.0397(11) 0.0150(7) 0.0316(10) 0.0011(7) 0.0072(8) -0.0019(7)
C64 0.0323(10) 0.0152(7) 0.0451(12) -0.0015(8) 0.0160(9) -0.0034(7)
C65 0.0206(8) 0.0237(9) 0.0465(12) -0.0045(8) 0.0042(8) -0.0059(7)
C66 0.0202(8) 0.0196(8) 0.0331(9) -0.0034(7) 0.0009(7) -0.0022(6)
C71 0.0184(7) 0.0135(7) 0.0269(8) -0.0050(6) -0.0045(6) 0.0006(6)
C72 0.0281(9) 0.0180(8) 0.0350(10) -0.0015(7) -0.0046(8) 0.0034(7)
C73 0.0312(10) 0.0234(9) 0.0484(13) -0.0059(9) -0.0120(9) 0.0103(8)
C74 0.0217(9) 0.0290(10) 0.0548(14) -0.0174(9) -0.0053(9) 0.0073(8)
C75 0.0230(9) 0.0255(9) 0.0440(12) -0.0143(8) 0.0041(8) -0.0020(7)
C76 0.0224(8) 0.0154(7) 0.0332(9) -0.0075(7) 0.0006(7) -0.0013(6)
C81 0.0185(7) 0.0169(7) 0.0205(7) -0.0026(6) -0.0016(6) -0.0009(6)
C82 0.0263(9) 0.0238(8) 0.0266(9) -0.0036(7) -0.0055(7) 0.0061(7)
C83 0.0332(11) 0.0343(10) 0.0320(10) -0.0014(8) -0.0106(8) 0.0090(9)
C84 0.0286(10) 0.0454(12) 0.0255(9) -0.0046(9) -0.0099(8) 0.0019(9)
C85 0.0344(11) 0.0347(10) 0.0261(9) -0.0106(8) -0.0061(8) -0.0013(9)
C86 0.0286(9) 0.0211(8) 0.0268(9) -0.0064(7) -0.0045(7) 0.0000(7)

loop_
_atom_type_symbol
_atom_type_description
_atom_type_scat_dispersion_real
_atom_type_scat_dispersion_imag
_atom_type_scat_source
C C 0.0033 0.0016 'International Tables Vol C Tables 4.2.6.8 and 6.1.1.4'
H H 0.0000 0.0000 'International Tables Vol C Tables 4.2.6.8 and 6.1.1.4'
N N 0.0061 0.0033 'International Tables Vol C Tables 4.2.6.8 and 6.1.1.4'
O O 0.0106 0.0060 'International Tables Vol C Tables 4.2.6.8 and 6.1.1.4'
P P 0.1023 0.0942 'International Tables Vol C Tables 4.2.6.8 and 6.1.1.4'
Ru Ru -1.2594 0.8363 'International Tables Vol C Tables 4.2.6.8 and 6.1.1.4'
Cl Cl 0.1484 0.1585 'International Tables Vol C Tables 4.2.6.8 and 6.1.1.4'

loop_
_exptl_crystal_face_index_h
_exptl_crystal_face_index_k
_exptl_crystal_face_index_l
_exptl_crystal_face_perp_dist
0.00 1.00 0.00 0.0650
0.00 -1.00 0.00 0.0650
0.00 0.00 1.00 0.0600
0.00 0.00 -1.00 0.0600
-2.00 0.00 1.00 0.1000
2.00 0.00 1.00 0.1100
-1.00 0.00 0.00 0.1100

loop_
_geom_angle_atom_site_label_1
_geom_angle_atom_site_label_2
_geom_angle_atom_site_label_3
_geom_angle
N4 Ru1 N7 78.14(6)
N4 Ru1 O1 76.42(5)
N7 Ru1 O1 154.51(5)
N4 Ru1 P60 94.57(4)
N7 Ru1 P60 94.42(4)
O1 Ru1 P60 86.05(3)
N4 Ru1 P30 94.36(4)
N7 Ru1 P30 98.71(4)
O1 Ru1 P30 84.83(3)
P60 Ru1 P30 165.393(16)
N4 Ru1 Cl1 172.30(4)
N7 Ru1 Cl1 94.16(4)
O1 Ru1 Cl1 111.29(3)
P60 Ru1 Cl1 86.159(15)
P30 Ru1 Cl1 86.546(15)
C2 O1 Ru1 109.14(10)
O1 C2 N18 125.71(15)
O1 C2 N3 121.37(15)
N18 C2 N3 112.89(15)
C2 N3 N4 114.53(14)
C5 N4 N3 121.56(14)
C5 N4 Ru1 119.93(12)
N3 N4 Ru1 118.47(10)
N4 C5 C6 111.73(15)
N4 C5 C25 124.06(16)
C6 C5 C25 124.18(15)
N7 C6 C5 116.44(15)
C6 N7 N8 119.89(14)
C6 N7 Ru1 113.66(11)
N8 N7 Ru1 126.44(11)
N7 N8 C9 122.50(14)
O10 C9 N11 125.64(16)
O10 C9 N8 122.48(16)
N11 C9 N8 111.88(15)
C9 N11 C12 125.32(16)
C13 C12 C17 119.58(17)
C13 C12 N11 123.72(17)
C17 C12 N11 116.68(17)
C14 C13 C12 119.2(2)
C15 C14 C13 121.5(2)
C14 C15 C16 119.07(19)
C15 C16 C17 120.6(2)
C16 C17 C12 120.0(2)
C2 N18 C19 129.67(16)
C24 C19 C20 120.51(17)
C24 C19 N18 124.00(17)
C20 C19 N18 115.48(17)
C21 C20 C19 119.8(2)
C22 C21 C20 120.1(2)
C21 C22 C23 119.9(2)
C22 C23 C24 120.9(2)
C19 C24 C23 118.82(19)
C31 P30 C51 104.56(8)
C31 P30 C41 102.70(8)
C51 P30 C41 103.55(8)
C31 P30 Ru1 122.42(6)
C51 P30 Ru1 109.24(5)
C41 P30 Ru1 112.56(6)
C36 C31 C32 119.22(16)
C36 C31 P30 122.08(14)
C32 C31 P30 118.51(13)
C33 C32 C31 120.01(17)
C34 C33 C32 120.35(18)
C35 C34 C33 119.86(18)
C34 C35 C36 120.36(18)
C35 C36 C31 120.20(18)
C42 C41 C46 118.82(16)
C42 C41 P30 120.54(13)
C46 C41 P30 120.53(14)
C43 C42 C41 120.81(17)
C42 C43 C44 119.73(19)
C45 C44 C43 120.04(18)
C44 C45 C46 120.13(18)
C45 C46 C41 120.44(18)
C56 C51 C52 119.04(16)
C56 C51 P30 121.28(13)
C52 C51 P30 119.21(13)
C53 C52 C51 120.69(18)
C54 C53 C52 119.75(18)
C53 C54 C55 120.21(18)
C54 C55 C56 120.23(18)
C55 C56 C51 120.06(17)
C81 P60 C61 102.54(8)
C81 P60 C71 103.15(8)
C61 P60 C71 105.74(8)
C81 P60 Ru1 114.02(6)
C61 P60 Ru1 119.23(6)
C71 P60 Ru1 110.61(5)
C66 C61 C62 118.61(17)
C66 C61 P60 122.12(14)
C62 C61 P60 119.27(13)
C63 C62 C61 121.01(18)
C64 C63 C62 119.71(19)
C65 C64 C63 119.89(18)
C64 C65 C66 120.63(19)
C61 C66 C65 120.14(19)
C72 C71 C76 118.39(17)
C72 C71 P60 123.34(15)
C76 C71 P60 117.60(13)
C73 C72 C71 120.5(2)
C74 C73 C72 120.8(2)
C73 C74 C75 119.32(19)
C74 C75 C76 120.1(2)
C75 C76 C71 120.81(19)
C82 C81 C86 119.23(16)
C82 C81 P60 120.39(13)
C86 C81 P60 120.17(13)
C81 C82 C83 119.97(18)
C84 C83 C82 120.36(19)
C85 C84 C83 119.94(19)
C84 C85 C86 120.28(18)
C85 C86 C81 120.20(18)

loop_
_geom_bond_atom_site_label_1
_geom_bond_atom_site_label_2
_geom_bond_distance
Ru1 N4 1.9467(14)
Ru1 N7 2.0324(14)
Ru1 O1 2.2326(12)
Ru1 P60 2.3845(4)
Ru1 P30 2.3855(5)
Ru1 Cl1 2.4289(5)
O1 C2 1.261(2)
C2 N18 1.341(2)
C2 N3 1.365(2)
N3 N4 1.3680(19)
N4 C5 1.314(2)
C5 C6 1.431(2)
C5 C25 1.492(2)
C6 N7 1.328(2)
N7 N8 1.386(2)
N8 C9 1.415(2)
C9 O10 1.215(2)
C9 N11 1.358(2)
N11 C12 1.420(2)
C12 C13 1.394(3)
C12 C17 1.397(3)
C13 C14 1.394(3)
C14 C15 1.381(3)
C15 C16 1.385(3)
C16 C17 1.392(3)
N18 C19 1.416(2)
C19 C24 1.388(3)
C19 C20 1.394(3)
C20 C21 1.389(3)
C21 C22 1.380(4)
C22 C23 1.389(3)
C23 C24 1.392(3)
P30 C31 1.8246(17)
P30 C51 1.8292(17)
P30 C41 1.8321(17)
C31 C36 1.400(2)
C31 C32 1.401(3)
C32 C33 1.393(3)
C33 C34 1.391(3)
C34 C35 1.385(3)
C35 C36 1.392(3)
C41 C42 1.393(3)
C41 C46 1.397(2)
C42 C43 1.391(3)
C43 C44 1.393(3)
C44 C45 1.383(3)
C45 C46 1.393(3)
C51 C56 1.397(2)
C51 C52 1.403(2)
C52 C53 1.390(3)
C53 C54 1.389(3)
C54 C55 1.389(3)
C55 C56 1.396(3)
P60 C81 1.8251(17)
P60 C61 1.8282(17)
P60 C71 1.8298(17)
C61 C66 1.397(2)
C61 C62 1.398(3)
C62 C63 1.397(3)
C63 C64 1.387(3)
C64 C65 1.384(3)
C65 C66 1.398(3)
C71 C72 1.394(3)
C71 C76 1.401(3)
C72 C73 1.391(3)
C73 C74 1.383(3)
C74 C75 1.390(3)
C75 C76 1.391(3)
C81 C82 1.392(2)
C81 C86 1.403(2)
C82 C83 1.397(3)
C83 C84 1.384(3)
C84 C85 1.384(3)
C85 C86 1.389(3)

loop_
_geom_hbond_atom_site_label_D
_geom_hbond_atom_site_label_H
_geom_hbond_atom_site_label_A
_geom_hbond_distance_DH
_geom_hbond_distance_HA
_geom_hbond_distance_DA
_geom_hbond_angle_DHA
_geom_hbond_site_symmetry_A
N3 H3 Cl2 0.88 2.29 3.0993(15) 153.5 .
N8 H8 Cl1 0.88 2.85 3.3024(16) 113.8 .
N11 H11 Cl2 0.88 2.31 3.1740(16) 169.0 6_556
N18 H18 Cl2 0.88 2.32 3.1609(16) 160.3 .
